data_2223430
loop_
_publ_author_name
'Zhang, Bi-Song'

_publ_section_title
;Bis(2-fluorobenzoato-\k^2^<i>O</i>,<i>O</i>')bis(1,10-phenanthroline-\k^2^<i>N</i>,<i>N</i>')lead(II)
 dihydrate
;
_journal_coeditor_code HY2223
_journal_issue 10
_journal_name_full 'Acta Crystallographica Section E'
_journal_page_first m1167
_journal_page_last m1168
_journal_paper_doi 10.1107/S1600536809035016
_journal_volume 65
_journal_year 2009
_chemical_formula_iupac '[Pb (C7 H4 F O2)2 (C12 H8 N2)2], 2H2 O'
_chemical_formula_moiety 'C38 H24 F2 N4 O4 Pb, 2(H2 O)'
_chemical_formula_sum 'C38 H28 F2 N4 O6 Pb'
_chemical_formula_weight 881.83
_chemical_name_systematic
;
Bis(2-fluorobenzoato-\k^2^<i>O</i>,<i>O</i>')bis(1,10-
phenanthroline-\k^2^<i>N</i>,<i>N</i>')lead(II) dihydrate
;
_space_group_IT_number 2
_symmetry_cell_setting triclinic
_symmetry_space_group_name_Hall '-P 1'
_symmetry_space_group_name_H-M 'P -1'
_atom_sites_solution_hydrogens geom
_atom_sites_solution_primary direct
_atom_sites_solution_secondary difmap
_audit_creation_method SHELXL-97
_cell_angle_alpha 95.11(3)
_cell_angle_beta 114.39(3)
_cell_angle_gamma 101.72(3)
_cell_formula_units_Z 2
_cell_length_a 11.406(2)
_cell_length_b 12.510(3)
_cell_length_c 13.771(3)
_cell_measurement_reflns_used 12091
_cell_measurement_temperature 290(2)
_cell_measurement_theta_max 25.00
_cell_measurement_theta_min 3.02
_cell_volume 1719.0(9)
_computing_cell_refinement 'PROCESS-AUTO (Rigaku, 1998)'
_computing_data_collection 'PROCESS-AUTO (Rigaku, 1998)'
_computing_data_reduction 'PROCESS-AUTO (Rigaku, 1998)'
_computing_molecular_graphics 'SHELXTL (Sheldrick, 2008)'
_computing_publication_material 'SHELXTL (Sheldrick, 2008)'
_computing_structure_refinement 'SHELXL97 (Sheldrick, 2008)'
_computing_structure_solution 'SHELXS97 (Sheldrick, 2008)'
_diffrn_ambient_temperature 290(2)
_diffrn_measured_fraction_theta_full 0.996
_diffrn_measured_fraction_theta_max 0.996
_diffrn_measurement_device_type 'Rigaku R-AXIS RAPID'
_diffrn_measurement_method \w
_diffrn_radiation_monochromator graphite
_diffrn_radiation_source 'rotating anode'
_diffrn_radiation_type MoK\a
_diffrn_radiation_wavelength 0.71073
_diffrn_reflns_av_R_equivalents 0.0596
_diffrn_reflns_av_sigmaI/netI 0.0674
_diffrn_reflns_limit_h_max 13
_diffrn_reflns_limit_h_min -13
_diffrn_reflns_limit_k_max 14
_diffrn_reflns_limit_k_min -14
_diffrn_reflns_limit_l_max 16
_diffrn_reflns_limit_l_min -16
_diffrn_reflns_number 13556
_diffrn_reflns_theta_full 25.00
_diffrn_reflns_theta_max 25.00
_diffrn_reflns_theta_min 3.02
_exptl_absorpt_coefficient_mu 4.972
_exptl_absorpt_correction_T_max 0.428
_exptl_absorpt_correction_T_min 0.353
_exptl_absorpt_correction_type multi-scan
_exptl_absorpt_process_details '(ABSCOR; Higashi, 1995)'
_exptl_crystal_colour colorless
_exptl_crystal_density_diffrn 1.704
_exptl_crystal_density_method 'not measured'
_exptl_crystal_description block
_exptl_crystal_F_000 864
_exptl_crystal_size_max 0.29
_exptl_crystal_size_mid 0.18
_exptl_crystal_size_min 0.17
_refine_diff_density_max 2.123
_refine_diff_density_min -2.694
_refine_ls_extinction_method none
_refine_ls_goodness_of_fit_ref 1.220
_refine_ls_hydrogen_treatment constr
_refine_ls_matrix_type full
_refine_ls_number_parameters 484
_refine_ls_number_reflns 6018
_refine_ls_number_restraints 0
_refine_ls_restrained_S_all 1.220
_refine_ls_R_factor_all 0.0706
_refine_ls_R_factor_gt 0.0417
_refine_ls_shift/su_max 0.001
_refine_ls_shift/su_mean 0.000
_refine_ls_structure_factor_coef Fsqd
_refine_ls_weighting_details 'calc w=1/[\s^2^(Fo^2^)+(0.0098P)^2^+16.8751P] where P=(Fo^2^+2Fc^2^)/3'
_refine_ls_weighting_scheme calc
_refine_ls_wR_factor_gt 0.0937
_refine_ls_wR_factor_ref 0.1361
_reflns_number_gt 4795
_reflns_number_total 6018
_reflns_threshold_expression I>2\s(I)
_cod_data_source_file hy2223.cif
_cod_data_source_block I
_cod_depositor_comments
;
The following automatic conversions were performed:
'_symmetry_cell_setting' value 'Triclinic' changed to 'triclinic'
according to '/home/saulius/struct/CIF-dictionaries/cif_core.dic'
dictionary named 'cif_core.dic' version 2.4.1 from 2010-06-29.

Automatic conversion script
Id: cif_fix_enum 1527 2010-12-29 10:47:43Z saulius 

The following automatic conversions were performed:

'_symmetry_cell_setting' value 'Triclinic' changed to 'triclinic'
according to /home/saulius/struct/CIF-dictionaries/cif_core.dic
dictionary named 'cif_core.dic' version 2.4.1 from 2010-06-29.

Automatic conversion script
Id: cif_fix_values 1715 2011-07-08 13:25:40Z adriana 
;
_cod_database_code 2223430
_cod_database_fobs_code 2223430

loop_
_symmetry_equiv_pos_as_xyz
'x, y, z'
'-x, -y, -z'

loop_
_atom_site_type_symbol
_atom_site_label
_atom_site_fract_x
_atom_site_fract_y
_atom_site_fract_z
_atom_site_U_iso_or_equiv
_atom_site_adp_type
_atom_site_calc_flag
_atom_site_refinement_flags
_atom_site_occupancy
_atom_site_disorder_assembly
_atom_site_disorder_group
Pb Pb1 0.72835(4) 0.74410(3) 0.64620(3) 0.04239(14) Uani d . 1 . .
N N1 0.7303(9) 0.5537(7) 0.5424(7) 0.047(2) Uani d . 1 A .
N N2 0.8978(8) 0.7546(7) 0.5598(7) 0.047(2) Uani d . 1 A .
N N3 0.9155(9) 0.9162(7) 0.7848(7) 0.049(2) Uani d . 1 A .
N N4 0.9265(8) 0.7021(6) 0.7996(6) 0.043(2) Uani d . 1 A .
O O1 0.7104(16) 0.9221(13) 0.5375(13) 0.063(4) Uani d P 0.60 A -1
O O2 0.5878(19) 0.7499(14) 0.4192(14) 0.066(5) Uani d P 0.60 A -1
O O1' 0.550(3) 0.775(2) 0.429(2) 0.063(4) Uani d P 0.40 A -2
O O2' 0.644(3) 0.905(2) 0.529(2) 0.066(5) Uani d P 0.40 A -2
O O3 0.6374(9) 0.7678(6) 0.7949(6) 0.064(2) Uani d . 1 A .
O O4 0.6293(8) 0.5930(6) 0.7477(6) 0.057(2) Uani d . 1 A .
O O5 1.3159(15) 0.8677(11) 0.4039(14) 0.063(5) Uani d P 0.50 . .
H H5A 1.3934 0.8619 0.4441 0.095 Uiso d PR 0.50 . .
H H5B 1.3075 0.9246 0.4365 0.095 Uiso d PR 0.50 . .
O O6 0.6197(9) 0.3730(6) 0.7780(6) 0.065(2) Uani d . 1 . .
H H6A 0.5897 0.4227 0.7445 0.097 Uiso d R 1 . .
H H6B 0.5511 0.3215 0.7351 0.097 Uiso d R 1 . .
O O7 1.1636(14) 0.6849(11) 0.2400(11) 0.044(3) Uani d P 0.50 . .
H H7A 1.2270 0.7420 0.2789 0.065 Uiso d PR 0.50 . .
H H7B 1.1794 0.6245 0.2222 0.065 Uiso d PR 0.50 . .
F F1 0.507(2) 1.0371(15) 0.3788(13) 0.123(6) Uani d P 0.60 A -1
F F1' 0.751(3) 0.812(2) 0.3143(18) 0.108(8) Uani d P 0.40 A -2
F F2 0.4355(9) 0.7192(9) 0.8787(7) 0.103(3) Uani d . 1 A .
C C1 0.6526(12) 0.4556(9) 0.5346(9) 0.055(3) Uani d . 1 . .
H H1 0.6046 0.4516 0.5753 0.066 Uiso calc R 1 A .
C C2 0.6387(12) 0.3578(10) 0.4685(9) 0.059(3) Uani d . 1 A .
H H2 0.5850 0.2906 0.4675 0.071 Uiso calc R 1 . .
C C3 0.7050(12) 0.3622(10) 0.4055(10) 0.061(3) Uani d . 1 . .
H H3 0.6943 0.2986 0.3589 0.073 Uiso calc R 1 A .
C C4 0.7910(11) 0.4659(9) 0.4118(8) 0.051(3) Uani d . 1 A .
C C5 0.8669(13) 0.4762(11) 0.3518(9) 0.060(3) Uani d . 1 . .
H H5 0.8593 0.4140 0.3052 0.072 Uiso calc R 1 A .
C C6 0.9475(12) 0.5716(11) 0.3607(9) 0.060(3) Uani d . 1 A .
H H6 0.9962 0.5756 0.3205 0.072 Uiso calc R 1 . .
C C7 0.9620(11) 0.6705(10) 0.4319(9) 0.051(3) Uani d . 1 . .
C C8 1.0461(12) 0.7729(11) 0.4430(10) 0.064(3) Uani d . 1 A .
H H8 1.0933 0.7804 0.4016 0.077 Uiso calc R 1 . .
C C9 1.0598(13) 0.8641(11) 0.5160(11) 0.070(4) Uani d . 1 . .
H H9 1.1191 0.9323 0.5272 0.084 Uiso calc R 1 A .
C C10 0.9821(11) 0.8500(9) 0.5716(9) 0.056(3) Uani d . 1 A .
H H10 0.9898 0.9110 0.6197 0.068 Uiso calc R 1 . .
C C11 0.8879(10) 0.6647(9) 0.4920(7) 0.042(2) Uani d . 1 A .
C C12 0.7996(10) 0.5592(8) 0.4811(8) 0.045(2) Uani d . 1 . .
C C13 0.6235(13) 0.8594(10) 0.4401(9) 0.057(3) Uani d . 1 . .
C C14 0.6234(10) 0.9175(9) 0.3497(8) 0.049(3) Uani d . 1 A .
C C15 0.5678(14) 1.0049(11) 0.3256(10) 0.069(4) Uani d . 1 . .
H H15 0.5254 1.0271 0.3658 0.082 Uiso calc PR 0.40 A -2
C C16 0.5713(15) 1.0614(11) 0.2456(11) 0.077(4) Uani d . 1 A .
H H16 0.5343 1.1214 0.2327 0.093 Uiso calc R 1 . .
C C17 0.6316(18) 1.0260(13) 0.1851(13) 0.094(5) Uani d . 1 . .
H H17 0.6352 1.0624 0.1300 0.113 Uiso calc R 1 A .
C C18 0.6857(18) 0.9391(13) 0.2050(14) 0.095(5) Uani d . 1 A .
H H18 0.7253 0.9154 0.1631 0.114 Uiso calc R 1 . .
C C19 0.6820(14) 0.8858(12) 0.2871(11) 0.073(4) Uani d . 1 . .
H H19 0.7204 0.8266 0.3004 0.088 Uiso calc PR 0.60 A -1
C C21 0.9066(12) 1.0191(9) 0.7796(9) 0.059(3) Uani d . 1 . .
H H21 0.8335 1.0311 0.7226 0.071 Uiso calc R 1 A .
C C22 1.0049(13) 1.1130(9) 0.8582(10) 0.058(3) Uani d . 1 A .
H H22 0.9972 1.1849 0.8520 0.070 Uiso calc R 1 . .
C C23 1.1079(14) 1.0945(11) 0.9404(11) 0.068(4) Uani d . 1 . .
H H23 1.1721 1.1547 0.9926 0.081 Uiso calc R 1 A .
C C24 1.1223(12) 0.9878(10) 0.9504(9) 0.054(3) Uani d . 1 A .
C C25 1.2286(12) 0.9633(11) 1.0367(10) 0.065(3) Uani d . 1 . .
H H25 1.2948 1.0216 1.0901 0.078 Uiso calc R 1 A .
C C26 1.2368(12) 0.8607(12) 1.0439(9) 0.069(4) Uani d . 1 A .
H H26 1.3098 0.8485 1.1008 0.083 Uiso calc R 1 . .
C C27 1.1343(10) 0.7660(10) 0.9648(8) 0.048(3) Uani d . 1 . .
C C28 1.1366(11) 0.6560(10) 0.9718(9) 0.055(3) Uani d . 1 A .
H H28 1.2072 0.6401 1.0281 0.066 Uiso calc R 1 . .
C C29 1.0331(12) 0.5704(10) 0.8945(9) 0.057(3) Uani d . 1 . .
H H29 1.0308 0.4962 0.8982 0.068 Uiso calc R 1 A .
C C30 0.9329(10) 0.6003(8) 0.8114(8) 0.044(2) Uani d . 1 A .
H H30 0.8638 0.5428 0.7592 0.052 Uiso calc R 1 . .
C C31 1.0297(10) 0.7869(8) 0.8786(8) 0.044(2) Uani d . 1 A .
C C32 1.0205(10) 0.8983(9) 0.8695(8) 0.048(3) Uani d . 1 . .
C C33 0.6272(10) 0.6715(8) 0.8114(8) 0.040(2) Uani d . 1 . .
C C34 0.6202(11) 0.6488(8) 0.9125(8) 0.047(3) Uani d . 1 A .
C C35 0.5280(12) 0.6764(10) 0.9452(10) 0.057(3) Uani d . 1 . .
C C36 0.5325(16) 0.6643(12) 1.0452(12) 0.077(4) Uani d . 1 A .
H H36 0.4726 0.6875 1.0663 0.093 Uiso calc R 1 . .
C C37 0.6264(16) 0.6175(11) 1.1134(10) 0.075(4) Uani d . 1 . .
H H37 0.6265 0.6046 1.1789 0.090 Uiso calc R 1 A .
C C38 0.7195(16) 0.5900(12) 1.0850(10) 0.080(4) Uani d . 1 A .
H H38 0.7865 0.5631 1.1333 0.095 Uiso calc R 1 . .
C C39 0.7147(14) 0.6022(10) 0.9849(9) 0.064(3) Uani d . 1 . .
H H39 0.7755 0.5789 0.9650 0.077 Uiso calc R 1 A .

loop_
_atom_site_aniso_label
_atom_site_aniso_U_11
_atom_site_aniso_U_22
_atom_site_aniso_U_33
_atom_site_aniso_U_12
_atom_site_aniso_U_13
_atom_site_aniso_U_23
Pb1 0.0453(2) 0.0421(2) 0.0347(2) 0.01148(17) 0.01311(17) 0.00643(15)
N1 0.047(5) 0.040(5) 0.047(5) -0.001(4) 0.016(4) 0.019(4)
N2 0.042(5) 0.046(5) 0.057(5) 0.004(4) 0.030(4) 0.011(4)
N3 0.061(6) 0.043(5) 0.048(5) 0.018(4) 0.024(5) 0.015(4)
N4 0.053(5) 0.034(4) 0.041(5) 0.010(4) 0.020(4) 0.012(4)
O1 0.076(10) 0.051(7) 0.056(8) -0.002(7) 0.031(8) 0.022(6)
O2 0.071(11) 0.057(8) 0.059(8) 0.016(7) 0.019(7) 0.004(6)
O1' 0.076(10) 0.051(7) 0.056(8) -0.002(7) 0.031(8) 0.022(6)
O2' 0.071(11) 0.057(8) 0.059(8) 0.016(7) 0.019(7) 0.004(6)
O3 0.100(7) 0.042(4) 0.053(5) 0.015(4) 0.038(5) 0.006(4)
O4 0.070(5) 0.050(4) 0.050(4) 0.027(4) 0.021(4) 0.002(4)
O5 0.049(9) 0.031(7) 0.120(14) 0.019(7) 0.041(9) 0.024(8)
O6 0.077(6) 0.050(5) 0.056(5) 0.015(4) 0.021(4) 0.008(4)
O7 0.058(9) 0.045(8) 0.059(8) 0.035(7) 0.043(7) 0.022(7)
F1 0.173(17) 0.140(15) 0.122(13) 0.114(14) 0.085(13) 0.065(11)
F1' 0.14(2) 0.14(2) 0.115(17) 0.108(18) 0.086(16) 0.063(15)
F2 0.092(6) 0.136(8) 0.105(7) 0.056(6) 0.052(5) 0.041(6)
C1 0.061(7) 0.057(7) 0.046(6) 0.013(6) 0.022(6) 0.018(5)
C2 0.057(7) 0.044(6) 0.059(7) 0.008(6) 0.011(6) 0.016(6)
C3 0.066(8) 0.042(6) 0.056(7) 0.013(6) 0.011(6) 0.004(5)
C4 0.046(6) 0.053(7) 0.030(5) 0.010(5) -0.001(5) 0.001(5)
C5 0.067(8) 0.062(8) 0.051(7) 0.022(7) 0.026(6) 0.002(6)
C6 0.058(7) 0.084(9) 0.042(6) 0.019(7) 0.026(6) 0.006(6)
C7 0.047(6) 0.059(7) 0.049(6) 0.015(6) 0.022(5) 0.011(5)
C8 0.052(7) 0.083(9) 0.056(7) 0.004(7) 0.028(6) 0.012(7)
C9 0.073(9) 0.058(8) 0.079(9) -0.001(7) 0.041(8) 0.017(7)
C10 0.056(7) 0.044(6) 0.059(7) -0.003(5) 0.026(6) -0.001(5)
C11 0.043(6) 0.050(6) 0.032(5) 0.018(5) 0.012(4) 0.006(4)
C12 0.049(6) 0.042(6) 0.040(6) 0.008(5) 0.017(5) 0.016(5)
C13 0.068(8) 0.053(7) 0.039(6) 0.020(6) 0.011(6) 0.012(5)
C14 0.039(6) 0.043(6) 0.040(6) 0.005(5) -0.002(5) 0.001(5)
C15 0.069(8) 0.065(8) 0.061(8) 0.028(7) 0.016(7) 0.001(7)
C16 0.077(9) 0.052(8) 0.069(9) 0.013(7) -0.001(8) 0.023(7)
C17 0.134(15) 0.070(10) 0.089(11) 0.019(10) 0.057(11) 0.049(9)
C18 0.126(14) 0.082(11) 0.110(13) 0.018(10) 0.085(12) 0.034(10)
C19 0.082(10) 0.073(9) 0.081(9) 0.026(8) 0.046(8) 0.025(7)
C21 0.062(7) 0.053(7) 0.054(7) 0.020(6) 0.015(6) 0.012(6)
C22 0.074(8) 0.028(5) 0.064(8) -0.004(5) 0.031(7) 0.006(5)
C23 0.071(9) 0.057(8) 0.065(8) 0.009(7) 0.028(7) -0.009(6)
C24 0.057(7) 0.052(7) 0.057(7) 0.009(6) 0.032(6) 0.004(5)
C25 0.057(8) 0.058(8) 0.050(7) -0.002(6) 0.007(6) -0.004(6)
C26 0.045(7) 0.100(11) 0.033(6) 0.017(7) -0.007(5) -0.004(6)
C27 0.040(6) 0.064(7) 0.034(5) 0.019(5) 0.008(5) 0.004(5)
C28 0.048(6) 0.070(8) 0.041(6) 0.026(6) 0.008(5) 0.012(6)
C29 0.063(7) 0.059(7) 0.054(7) 0.028(6) 0.023(6) 0.021(6)
C30 0.040(5) 0.044(6) 0.033(5) 0.004(5) 0.008(4) -0.001(4)
C31 0.048(6) 0.043(6) 0.033(5) 0.006(5) 0.016(5) -0.005(4)
C32 0.042(6) 0.043(6) 0.045(6) 0.003(5) 0.015(5) -0.013(5)
C33 0.047(6) 0.039(6) 0.039(5) 0.009(5) 0.024(5) 0.009(4)
C34 0.056(6) 0.029(5) 0.047(6) 0.001(5) 0.021(5) 0.002(4)
C35 0.055(7) 0.057(7) 0.073(8) 0.015(6) 0.039(6) 0.030(6)
C36 0.102(11) 0.078(9) 0.093(10) 0.035(9) 0.075(9) 0.030(8)
C37 0.112(12) 0.061(8) 0.047(7) 0.009(8) 0.038(8) 0.001(6)
C38 0.102(11) 0.087(10) 0.054(8) 0.038(9) 0.033(8) 0.018(7)
C39 0.101(10) 0.058(7) 0.052(7) 0.024(7) 0.045(7) 0.029(6)

loop_
_atom_type_symbol
_atom_type_description
_atom_type_scat_dispersion_real
_atom_type_scat_dispersion_imag
_atom_type_scat_source
C C 0.0033 0.0016 'International Tables Vol C Tables 4.2.6.8 and 6.1.1.4'
H H 0.0000 0.0000 'International Tables Vol C Tables 4.2.6.8 and 6.1.1.4'
N N 0.0061 0.0033 'International Tables Vol C Tables 4.2.6.8 and 6.1.1.4'
O O 0.0106 0.0060 'International Tables Vol C Tables 4.2.6.8 and 6.1.1.4'
F F 0.0171 0.0103 'International Tables Vol C Tables 4.2.6.8 and 6.1.1.4'
Pb Pb -3.3944 10.1111 'International Tables Vol C Tables 4.2.6.8 and 6.1.1.4'

loop_
_geom_angle_atom_site_label_1
_geom_angle_atom_site_label_2
_geom_angle_atom_site_label_3
_geom_angle_site_symmetry_1
_geom_angle_site_symmetry_3
_geom_angle
_geom_angle_publ_flag
N4 Pb1 N3 . . 63.5(3) ?
N4 Pb1 N2 . . 79.2(3) ?
N3 Pb1 N2 . . 82.0(3) ?
N4 Pb1 O3 . . 84.9(3) ?
N3 Pb1 O3 . . 79.9(3) ?
N2 Pb1 O3 . . 159.9(3) ?
N4 Pb1 N1 . . 81.0(2) ?
N3 Pb1 N1 . . 133.9(3) ?
N2 Pb1 N1 . . 62.4(3) ?
O3 Pb1 N1 . . 127.2(3) ?
N4 Pb1 O2' . . 144.5(6) ?
N3 Pb1 O2' . . 82.9(6) ?
N2 Pb1 O2' . . 85.4(6) ?
O3 Pb1 O2' . . 100.9(6) ?
N1 Pb1 O2' . . 119.4(6) ?
N4 Pb1 O4 . . 71.7(3) ?
N3 Pb1 O4 . . 112.5(2) ?
N2 Pb1 O4 . . 135.2(2) ?
O3 Pb1 O4 . . 47.5(2) ?
N1 Pb1 O4 . . 79.8(2) ?
O2' Pb1 O4 . . 136.6(6) ?
N4 Pb1 O1 . . 131.7(4) ?
N3 Pb1 O1 . . 74.0(4) ?
N2 Pb1 O1 . . 73.0(4) ?
O3 Pb1 O1 . . 110.0(4) ?
N1 Pb1 O1 . . 117.3(4) ?
O2' Pb1 O1 . . 14.6(6) ?
O4 Pb1 O1 . . 150.7(4) ?
N4 Pb1 O2 . . 148.7(4) ?
N3 Pb1 O2 . . 121.6(4) ?
N2 Pb1 O2 . . 71.7(4) ?
O3 Pb1 O2 . . 126.0(4) ?
N1 Pb1 O2 . . 75.6(3) ?
O2' Pb1 O2 . . 44.9(6) ?
O4 Pb1 O2 . . 123.1(4) ?
O1 Pb1 O2 . . 48.9(5) ?
N4 Pb1 O1' . . 160.8(6) ?
N3 Pb1 O1' . . 119.0(6) ?
N2 Pb1 O1' . . 82.3(6) ?
O3 Pb1 O1' . . 114.3(6) ?
N1 Pb1 O1' . . 85.9(6) ?
O2' Pb1 O1' . . 37.3(7) ?
O4 Pb1 O1' . . 119.8(6) ?
O1 Pb1 O1' . . 45.0(6) ?
O2 Pb1 O1' . . 12.3(6) ?
C1 N1 C12 . . 117.9(9) ?
C1 N1 Pb1 . . 123.0(8) ?
C12 N1 Pb1 . . 118.4(6) ?
C10 N2 C11 . . 118.8(9) ?
C10 N2 Pb1 . . 120.9(7) ?
C11 N2 Pb1 . . 119.8(7) ?
C21 N3 C32 . . 118.8(9) ?
C21 N3 Pb1 . . 122.2(7) ?
C32 N3 Pb1 . . 118.8(6) ?
C30 N4 C31 . . 116.2(8) ?
C30 N4 Pb1 . . 122.4(6) ?
C31 N4 Pb1 . . 121.3(6) ?
C13 O1 Pb1 . . 94.8(9) ?
C13 O2 Pb1 . . 91.3(10) ?
C13 O1' Pb1 . . 91.0(17) ?
C13 O2' Pb1 . . 98.8(15) ?
C33 O3 Pb1 . . 96.9(6) ?
C33 O4 Pb1 . . 91.0(6) ?
H5A O5 H5B . . 105.4 ?
H6A O6 H6B . . 92.6 ?
H7A O7 H7B . . 121.0 ?
N1 C1 C2 . . 123.7(12) ?
N1 C1 H1 . . 118.1 ?
C2 C1 H1 . . 118.1 ?
C3 C2 C1 . . 119.2(12) ?
C3 C2 H2 . . 120.4 ?
C1 C2 H2 . . 120.4 ?
C2 C3 C4 . . 119.2(11) ?
C2 C3 H3 . . 120.4 ?
C4 C3 H3 . . 120.4 ?
C12 C4 C5 . . 119.9(11) ?
C12 C4 C3 . . 117.6(11) ?
C5 C4 C3 . . 122.5(11) ?
C6 C5 C4 . . 121.5(11) ?
C6 C5 H5 . . 119.3 ?
C4 C5 H5 . . 119.3 ?
C5 C6 C7 . . 121.1(11) ?
C5 C6 H6 . . 119.4 ?
C7 C6 H6 . . 119.4 ?
C8 C7 C11 . . 117.9(10) ?
C8 C7 C6 . . 122.6(11) ?
C11 C7 C6 . . 119.5(11) ?
C9 C8 C7 . . 119.9(12) ?
C9 C8 H8 . . 120.0 ?
C7 C8 H8 . . 120.0 ?
C10 C9 C8 . . 117.7(12) ?
C10 C9 H9 . . 121.1 ?
C8 C9 H9 . . 121.1 ?
N2 C10 C9 . . 123.6(11) ?
N2 C10 H10 . . 118.2 ?
C9 C10 H10 . . 118.2 ?
N2 C11 C7 . . 121.9(10) ?
N2 C11 C12 . . 119.4(9) ?
C7 C11 C12 . . 118.7(9) ?
N1 C12 C4 . . 122.4(10) ?
N1 C12 C11 . . 118.3(9) ?
C4 C12 C11 . . 119.3(10) ?
O1' C13 O2' . . 101(2) ?
O2' C13 O2 . . 116.8(18) ?
O1' C13 O1 . . 123.3(17) ?
O2 C13 O1 . . 124.4(14) ?
O1' C13 C14 . . 124.9(17) ?
O2' C13 C14 . . 125.0(16) ?
O2 C13 C14 . . 117.9(12) ?
O1 C13 C14 . . 111.5(12) ?
C19 C14 C15 . . 116.4(12) ?
C19 C14 C13 . . 120.6(10) ?
C15 C14 C13 . . 123.0(12) ?
F1 C15 C16 . . 116.5(14) ?
F1 C15 C14 . . 119.9(15) ?
C16 C15 C14 . . 123.6(14) ?
C16 C15 H15 . . 118.2 ?
C14 C15 H15 . . 118.2 ?
C15 C16 C17 . . 117.6(13) ?
C15 C16 H16 . . 121.2 ?
C17 C16 H16 . . 121.2 ?
C18 C17 C16 . . 120.7(14) ?
C18 C17 H17 . . 119.7 ?
C16 C17 H17 . . 119.7 ?
C17 C18 C19 . . 120.0(15) ?
C17 C18 H18 . . 120.0 ?
C19 C18 H18 . . 120.0 ?
F1' C19 C14 . . 119.0(15) ?
F1' C19 C18 . . 118.6(16) ?
C14 C19 C18 . . 121.8(13) ?
C14 C19 H19 . . 119.1 ?
C18 C19 H19 . . 119.1 ?
N3 C21 C22 . . 122.6(10) ?
N3 C21 H21 . . 118.7 ?
C22 C21 H21 . . 118.7 ?
C23 C22 C21 . . 118.1(11) ?
C23 C22 H22 . . 121.0 ?
C21 C22 H22 . . 121.0 ?
C22 C23 C24 . . 121.9(11) ?
C22 C23 H23 . . 119.1 ?
C24 C23 H23 . . 119.1 ?
C23 C24 C25 . . 124.2(11) ?
C23 C24 C32 . . 117.0(11) ?
C25 C24 C32 . . 118.8(11) ?
C26 C25 C24 . . 122.1(11) ?
C26 C25 H25 . . 118.9 ?
C24 C25 H25 . . 118.9 ?
C25 C26 C27 . . 121.4(10) ?
C25 C26 H26 . . 119.3 ?
C27 C26 H26 . . 119.3 ?
C31 C27 C28 . . 118.8(10) ?
C31 C27 C26 . . 118.0(10) ?
C28 C27 C26 . . 123.2(10) ?
C29 C28 C27 . . 119.6(9) ?
C29 C28 H28 . . 120.2 ?
C27 C28 H28 . . 120.2 ?
C28 C29 C30 . . 117.1(10) ?
C28 C29 H29 . . 121.5 ?
C30 C29 H29 . . 121.5 ?
N4 C30 C29 . . 126.1(10) ?
N4 C30 H30 . . 117.0 ?
C29 C30 H30 . . 117.0 ?
C27 C31 N4 . . 122.3(10) ?
C27 C31 C32 . . 121.0(9) ?
N4 C31 C32 . . 116.7(9) ?
N3 C32 C24 . . 121.6(10) ?
N3 C32 C31 . . 119.7(9) ?
C24 C32 C31 . . 118.7(10) ?
O3 C33 O4 . . 122.5(9) ?
O3 C33 C34 . . 118.6(9) ?
O4 C33 C34 . . 118.8(9) ?
C35 C34 C39 . . 116.1(11) ?
C35 C34 C33 . . 123.8(10) ?
C39 C34 C33 . . 119.9(10) ?
F2 C35 C36 . . 119.3(11) ?
F2 C35 C34 . . 118.3(11) ?
C36 C35 C34 . . 122.4(12) ?
C37 C36 C35 . . 119.4(12) ?
C37 C36 H36 . . 120.3 ?
C35 C36 H36 . . 120.3 ?
C38 C37 C36 . . 120.1(13) ?
C38 C37 H37 . . 120.0 ?
C36 C37 H37 . . 120.0 ?
C37 C38 C39 . . 120.3(13) ?
C37 C38 H38 . . 119.8 ?
C39 C38 H38 . . 119.8 ?
C38 C39 C34 . . 121.5(13) ?
C38 C39 H39 . . 119.3 ?
C34 C39 H39 . . 119.3 ?

loop_
_geom_bond_atom_site_label_1
_geom_bond_atom_site_label_2
_geom_bond_site_symmetry_2
_geom_bond_distance
_geom_bond_publ_flag
Pb1 N1 . 2.675(9) y
Pb1 N2 . 2.644(8) y
Pb1 N3 . 2.622(9) y
Pb1 N4 . 2.566(8) y
Pb1 O1 . 2.788(16) y
Pb1 O1' . 2.95(3) y
Pb1 O2 . 2.880(18) y
Pb1 O2' . 2.77(3) y
Pb1 O3 . 2.670(8) y
Pb1 O4 . 2.777(9) y
N1 C1 . 1.326(14) ?
N1 C12 . 1.372(14) ?
N2 C10 . 1.321(14) ?
N2 C11 . 1.351(12) ?
N3 C21 . 1.317(13) ?
N3 C32 . 1.359(13) ?
N4 C30 . 1.310(12) ?
N4 C31 . 1.387(12) ?
O1 C13 . 1.340(19) ?
O2 C13 . 1.32(2) ?
O1' C13 . 1.16(3) ?
O2' C13 . 1.22(3) ?
O3 C33 . 1.237(12) ?
O4 C33 . 1.269(11) ?
O5 H5A . 0.85 ?
O5 H5B . 0.85 ?
O6 H6A . 0.85 ?
O6 H6B . 0.85 ?
O7 H7A . 0.85 ?
O7 H7B . 0.85 ?
F1 C15 . 1.289(19) ?
F1' C19 . 1.32(2) ?
F2 C35 . 1.326(13) ?
C1 C2 . 1.398(15) ?
C1 H1 . 0.9300 ?
C2 C3 . 1.364(18) ?
C2 H2 . 0.9300 ?
C3 C4 . 1.429(17) ?
C3 H3 . 0.9300 ?
C4 C12 . 1.401(14) ?
C4 C5 . 1.419(17) ?
C5 C6 . 1.311(18) ?
C5 H5 . 0.9300 ?
C6 C7 . 1.445(15) ?
C6 H6 . 0.9300 ?
C7 C8 . 1.389(17) ?
C7 C11 . 1.401(15) ?
C8 C9 . 1.389(17) ?
C8 H8 . 0.9300 ?
C9 C10 . 1.387(17) ?
C9 H9 . 0.9300 ?
C10 H10 . 0.9300 ?
C11 C12 . 1.442(15) ?
C13 C14 . 1.496(16) ?
C14 C19 . 1.368(17) ?
C14 C15 . 1.372(15) ?
C15 C16 . 1.37(2) ?
C15 H15 . 0.9300 ?
C16 C17 . 1.38(2) ?
C16 H16 . 0.9300 ?
C17 C18 . 1.35(2) ?
C17 H17 . 0.9300 ?
C18 C19 . 1.37(2) ?
C18 H18 . 0.9300 ?
C19 H19 . 0.9300 ?
C21 C22 . 1.430(15) ?
C21 H21 . 0.9300 ?
C22 C23 . 1.332(17) ?
C22 H22 . 0.9300 ?
C23 C24 . 1.389(17) ?
C23 H23 . 0.9300 ?
C24 C25 . 1.415(16) ?
C24 C32 . 1.423(15) ?
C25 C26 . 1.314(17) ?
C25 H25 . 0.9300 ?
C26 C27 . 1.454(16) ?
C26 H26 . 0.9300 ?
C27 C31 . 1.383(14) ?
C27 C28 . 1.393(15) ?
C28 C29 . 1.385(16) ?
C28 H28 . 0.9300 ?
C29 C30 . 1.388(14) ?
C29 H29 . 0.9300 ?
C30 H30 . 0.9300 ?
C31 C32 . 1.432(14) ?
C33 C34 . 1.475(14) ?
C34 C35 . 1.394(15) ?
C34 C39 . 1.402(16) ?
C35 C36 . 1.379(17) ?
C36 C37 . 1.376(19) ?
C36 H36 . 0.9300 ?
C37 C38 . 1.37(2) ?
C37 H37 . 0.9300 ?
C38 C39 . 1.380(17) ?
C38 H38 . 0.9300 ?
C39 H39 . 0.9300 ?

loop_
_geom_hbond_atom_site_label_D
_geom_hbond_atom_site_label_H
_geom_hbond_atom_site_label_A
_geom_hbond_site_symmetry_D
_geom_hbond_site_symmetry_H
_geom_hbond_site_symmetry_A
_geom_hbond_distance_DH
_geom_hbond_distance_HA
_geom_hbond_distance_DA
_geom_hbond_angle_DHA
_geom_hbond_publ_flag
O5 H5A O1' . . 1_655 0.85 2.34 3.027(4) 138 yes
O5 H5A F1 . . 2_776 0.85 2.33 2.801(5) 116 yes
O5 H5A O2' . . 1_655 0.85 2.51 3.313(6) 158 yes
O5 H5B O2' . . 2_776 0.85 2.05 2.789(3) 146 yes
O5 H5B O1 . . 2_776 0.85 1.99 2.792(6) 158 yes
O6 H6A O4 . . 1_555 0.85 2.08 2.807(11) 143 yes
O6 H6B O2 . . 2_666 0.85 2.03 2.795(5) 149 yes
O6 H6B O1' . . 2_666 0.85 2.17 2.889(5) 143 yes
O7 H7A O5 . . 1_555 0.85 1.97 2.75(2) 152 yes
O7 H7B O6 . . 2_766 0.85 2.29 2.810(2) 120 yes
C8 H8 O5 . . 1_555 0.93 2.54 3.34(3) 145 yes
C16 H16 O3 . . 2_676 0.93 2.54 3.422(19) 158 yes
C21 H21 O1 . . 1_555 0.93 2.44 3.11(8) 127 yes
